data_7037067
loop_
_publ_author_name
'Kohrt, Sonja'
'Dachwitz, Steffen'
'Daniliuc, Constantin G.'
'Kehr, Gerald'
'Erker, Gerhard'

_publ_section_title
;
 Stabilized borata-alkene formation: structural features, reactions and
 the role of the counter cation.
;
_journal_issue 48
_journal_name_full 'Dalton transactions (Cambridge, England : 2003)'
_journal_page_first 21032
_journal_page_last 21040
_journal_paper_doi 10.1039/c5dt04058b
_journal_volume 44
_journal_year 2015
_chemical_formula_sum 'C60 H42 B F10 N P2'
_chemical_formula_weight 1039.69
_space_group_crystal_system monoclinic
_space_group_IT_number 14
_space_group_name_Hall '-P 2yn'
_space_group_name_H-M_alt 'P 1 21/n 1'
_symmetry_space_group_name_Hall '-P 2yn'
_symmetry_space_group_name_H-M 'P 1 21/n 1'
_atom_sites_solution_hydrogens geom
_audit_update_record
;
2015-10-15 deposited with the CCDC.
2015-11-04 downloaded from the CCDC.
;
_cell_angle_alpha 90
_cell_angle_beta 100.5170(10)
_cell_angle_gamma 90
_cell_formula_units_Z 4
_cell_length_a 9.8291(3)
_cell_length_b 27.4015(7)
_cell_length_c 18.7176(6)
_cell_measurement_reflns_used 9921
_cell_measurement_temperature 100.(2)
_cell_measurement_theta_max 27.5372
_cell_measurement_theta_min 2.5531
_cell_volume 4956.6(3)
_computing_cell_refinement 'SAINT V8.34A (Bruker AXS Inc., 2013)'
_computing_data_collection
;
APEX2 v.2014.1-1 (Bruker AXS Inc., 2014)

;
_computing_data_reduction 'SAINT V8.34A (Bruker AXS Inc., 2013)'
_computing_molecular_graphics 'XP (Sheldrick, 2014)'
_computing_publication_material 'SHELXL-2014 (Sheldrick, 2014)'
_computing_structure_refinement 'SHELXL-2014 (Sheldrick, 2014)'
_computing_structure_solution 'SHELXL-2014 (Sheldrick, 2014)'
_diffrn_ambient_temperature 100.(2)
_diffrn_detector_area_resol_mean 10.4167
_diffrn_measured_fraction_theta_full 0.999
_diffrn_measured_fraction_theta_max 0.999
_diffrn_measurement_device_type 'Bruker D8 Venture PHOTON 100 CMOS'
_diffrn_measurement_method 'omega and phi scans'
_diffrn_radiation_monochromator 'MX mirror'
_diffrn_radiation_type 'Mo K\a'
_diffrn_radiation_wavelength 0.71073
_diffrn_reflns_av_R_equivalents 0.0663
_diffrn_reflns_av_unetI/netI 0.0299
_diffrn_reflns_limit_h_max 12
_diffrn_reflns_limit_h_min -12
_diffrn_reflns_limit_k_max 33
_diffrn_reflns_limit_k_min -34
_diffrn_reflns_limit_l_max 23
_diffrn_reflns_limit_l_min -23
_diffrn_reflns_number 109452
_diffrn_reflns_theta_full 26.37
_diffrn_reflns_theta_max 26.37
_diffrn_reflns_theta_min 2.21
_diffrn_source 'Mo ImS'
_diffrn_source_type 'micro focus tube'
_exptl_absorpt_coefficient_mu 0.168
_exptl_absorpt_correction_T_max 0.99
_exptl_absorpt_correction_T_min 0.94
_exptl_absorpt_correction_type multi-scan
_exptl_absorpt_process_details
;
Bruker AXS (2014). SADABS, Version 2014/2, Bruker AXS Inc., Madison, Wisconsin,
USA.
;
_exptl_crystal_colour yellow
_exptl_crystal_density_diffrn 1.393
_exptl_crystal_density_method 'not measured'
_exptl_crystal_description plate
_exptl_crystal_F_000 2136
_exptl_crystal_size_max 0.173
_exptl_crystal_size_mid 0.110
_exptl_crystal_size_min 0.057
_refine_diff_density_max 0.368
_refine_diff_density_min -0.366
_refine_ls_extinction_method none
_refine_ls_goodness_of_fit_ref 1.077
_refine_ls_hydrogen_treatment constr
_refine_ls_matrix_type full
_refine_ls_number_parameters 669
_refine_ls_number_reflns 10126
_refine_ls_number_restraints 0
_refine_ls_restrained_S_all 1.077
_refine_ls_R_factor_all 0.0563
_refine_ls_R_factor_gt 0.0410
_refine_ls_shift/su_max 0.001
_refine_ls_shift/su_mean 0.000
_refine_ls_structure_factor_coef Fsqd
_refine_ls_weighting_details 'w=1/[\s^2^(Fo^2^)+(0.0298P)^2^+4.0842P] where P=(Fo^2^+2Fc^2^)/3'
_refine_ls_weighting_scheme calc
_refine_ls_wR_factor_gt 0.0842
_refine_ls_wR_factor_ref 0.0901
_reflns_number_gt 8374
_reflns_number_total 10126
_reflns_threshold_expression 'I > 2\s(I)'
_cod_data_source_file c5dt04058b2.cif
_cod_data_source_block erk8106
_cod_depositor_comments 'Adding full bibliography for 7037063--7037071.cif.'
_cod_database_code 7037067

loop_
_space_group_symop_operation_xyz
'x, y, z'
'-x+1/2, y+1/2, -z+1/2'
'-x, -y, -z'
'x-1/2, -y-1/2, z-1/2'

loop_
_atom_site_type_symbol
_atom_site_label
_atom_site_fract_x
_atom_site_fract_y
_atom_site_fract_z
_atom_site_U_iso_or_equiv
_atom_site_adp_type
_atom_site_calc_flag
_atom_site_refinement_flags_adp
_atom_site_refinement_flags_posn
_atom_site_occupancy
B B1 0.6745(2) 0.62897(7) 0.14433(11) 0.0134(4) Uani d . . 1
P P1 0.24458(4) 0.44850(2) 0.40428(2) 0.01098(10) Uani d . . 1
P P2 0.40306(4) 0.37003(2) 0.34974(2) 0.01110(10) Uani d . . 1
N N1 0.37556(15) 0.41658(5) 0.39553(8) 0.0136(3) Uani d . . 1
C C1 0.75411(19) 0.71151(6) 0.30602(9) 0.0144(4) Uani d . . 1
C C2 0.66764(18) 0.68379(6) 0.25666(9) 0.0138(4) Uani d . . 1
H H2 0.5721 0.6793 0.2575 0.017 Uiso calc U R 1
C C3 0.73808(18) 0.66185(6) 0.20246(9) 0.0131(4) Uani d . . 1
C C3A 0.88178(18) 0.67862(6) 0.22376(9) 0.0137(4) Uani d . . 1
C C4 1.00064(19) 0.67092(7) 0.19448(10) 0.0175(4) Uani d . . 1
H H4 0.9959 0.6521 0.1515 0.021 Uiso calc U R 1
C C5 1.1265(2) 0.69087(7) 0.22847(11) 0.0205(4) Uani d . . 1
H H5 1.2069 0.6861 0.2078 0.025 Uiso calc U R 1
C C6 1.1354(2) 0.71773(7) 0.29242(11) 0.0207(4) Uani d . . 1
H H6 1.2225 0.7302 0.3157 0.025 Uiso calc U R 1
C C7 1.01888(19) 0.72646(6) 0.32227(10) 0.0185(4) Uani d . . 1
H H7 1.0256 0.7447 0.3659 0.022 Uiso calc U R 1
C C7A 0.89078(19) 0.70801(6) 0.28737(10) 0.0149(4) Uani d . . 1
C C8 0.7224(2) 0.73967(7) 0.37065(10) 0.0186(4) Uani d . . 1
H H8 0.7934 0.73 0.4137 0.022 Uiso calc U R 1
C C9 0.7362(2) 0.79500(7) 0.36067(11) 0.0248(4) Uani d . . 1
H H9A 0.8244 0.8021 0.3455 0.037 Uiso calc U R 1
H H9B 0.7332 0.8116 0.4067 0.037 Uiso calc U R 1
H H9C 0.6598 0.8066 0.3234 0.037 Uiso calc U R 1
C C10 0.5807(2) 0.72725(7) 0.38852(11) 0.0241(4) Uani d . . 1
H H10A 0.5089 0.733 0.3456 0.036 Uiso calc U R 1
H H10B 0.5631 0.748 0.4286 0.036 Uiso calc U R 1
H H10C 0.5792 0.6929 0.4029 0.036 Uiso calc U R 1
C C11 0.51485(18) 0.61310(6) 0.13636(9) 0.0130(4) Uani d . . 1
C C12 0.46538(18) 0.58194(6) 0.18409(9) 0.0142(4) Uani d . . 1
F F12 0.55404(11) 0.56320(4) 0.24133(6) 0.0201(2) Uani d . . 1
C C13 0.32891(19) 0.56728(6) 0.17586(10) 0.0150(4) Uani d . . 1
F F13 0.28785(11) 0.53561(4) 0.22243(6) 0.0209(2) Uani d . . 1
C C14 0.23406(18) 0.58447(6) 0.11798(10) 0.0162(4) Uani d . . 1
F F14 0.10104(10) 0.57093(4) 0.10971(6) 0.0222(2) Uani d . . 1
C C15 0.27744(19) 0.61527(7) 0.06850(10) 0.0165(4) Uani d . . 1
F F15 0.18524(11) 0.63203(4) 0.01167(6) 0.0268(3) Uani d . . 1
C C16 0.41516(18) 0.62833(6) 0.07800(9) 0.0144(4) Uani d . . 1
F F16 0.45357(11) 0.65800(4) 0.02694(6) 0.0196(2) Uani d . . 1
C C21 0.74865(18) 0.60408(6) 0.08413(9) 0.0142(4) Uani d . . 1
C C22 0.80186(18) 0.62892(7) 0.03079(10) 0.0160(4) Uani d . . 1
F F22 0.79980(12) 0.67822(4) 0.02965(6) 0.0234(3) Uani d . . 1
C C23 0.85423(19) 0.60591(7) -0.02411(10) 0.0196(4) Uani d . . 1
F F23 0.90179(12) 0.63177(4) -0.07539(6) 0.0278(3) Uani d . . 1
C C24 0.85346(19) 0.55571(7) -0.02758(10) 0.0213(4) Uani d . . 1
F F24 0.89915(13) 0.53258(5) -0.08184(7) 0.0336(3) Uani d . . 1
C C25 0.8029(2) 0.52918(7) 0.02440(11) 0.0209(4) Uani d . . 1
F F25 0.80263(13) 0.47998(4) 0.02166(7) 0.0321(3) Uani d . . 1
C C26 0.75270(18) 0.55354(7) 0.07857(10) 0.0162(4) Uani d . . 1
F F26 0.70507(12) 0.52566(4) 0.12844(6) 0.0235(3) Uani d . . 1
C C31 0.28070(18) 0.51169(6) 0.39009(9) 0.0123(3) Uani d . . 1
C C32 0.41711(18) 0.52777(6) 0.39913(9) 0.0140(4) Uani d . . 1
H H32 0.4911 0.5056 0.4143 0.017 Uiso calc U R 1
C C33 0.44459(18) 0.57638(6) 0.38581(10) 0.0160(4) Uani d . . 1
H H33 0.5375 0.5876 0.3924 0.019 Uiso calc U R 1
C C34 0.33624(19) 0.60847(7) 0.36288(10) 0.0171(4) Uani d . . 1
H H34 0.3554 0.6415 0.353 0.021 Uiso calc U R 1
C C35 0.19991(19) 0.59266(6) 0.35431(10) 0.0162(4) Uani d . . 1
H H35 0.1262 0.6148 0.3388 0.019 Uiso calc U R 1
C C36 0.17196(18) 0.54445(6) 0.36844(10) 0.0151(4) Uani d . . 1
H H36 0.0789 0.5336 0.3634 0.018 Uiso calc U R 1
C C41 0.21143(17) 0.44164(6) 0.49518(10) 0.0135(4) Uani d . . 1
C C42 0.21460(18) 0.48107(7) 0.54264(10) 0.0163(4) Uani d . . 1
H H42 0.2271 0.5133 0.5261 0.02 Uiso calc U R 1
C C43 0.19947(19) 0.47313(7) 0.61429(10) 0.0208(4) Uani d . . 1
H H43 0.2051 0.4998 0.6471 0.025 Uiso calc U R 1
C C44 0.17616(19) 0.42638(8) 0.63798(11) 0.0222(4) Uani d . . 1
H H44 0.1658 0.4211 0.6869 0.027 Uiso calc U R 1
C C45 0.16809(19) 0.38740(7) 0.59011(11) 0.0218(4) Uani d . . 1
H H45 0.1485 0.3556 0.6058 0.026 Uiso calc U R 1
C C46 0.18831(18) 0.39450(7) 0.51966(10) 0.0176(4) Uani d . . 1
H H46 0.1865 0.3674 0.4878 0.021 Uiso calc U R 1
C C51 0.08720(17) 0.43424(6) 0.34137(10) 0.0129(4) Uani d . . 1
C C52 -0.02548(18) 0.41176(7) 0.36354(10) 0.0170(4) Uani d . . 1
H H52 -0.0227 0.4047 0.4135 0.02 Uiso calc U R 1
C C53 -0.14201(19) 0.39970(7) 0.31243(11) 0.0208(4) Uani d . . 1
H H53 -0.2179 0.3838 0.3274 0.025 Uiso calc U R 1
C C54 -0.14786(19) 0.41085(7) 0.23971(11) 0.0212(4) Uani d . . 1
H H54 -0.2279 0.4028 0.2051 0.025 Uiso calc U R 1
C C55 -0.0368(2) 0.43377(7) 0.21750(11) 0.0216(4) Uani d . . 1
H H55 -0.0413 0.4416 0.1677 0.026 Uiso calc U R 1
C C56 0.08103(19) 0.44529(7) 0.26783(10) 0.0182(4) Uani d . . 1
H H56 0.1573 0.4606 0.2524 0.022 Uiso calc U R 1
C C61 0.28056(18) 0.32114(6) 0.35069(9) 0.0132(4) Uani d . . 1
C C62 0.30457(19) 0.28884(6) 0.40935(10) 0.0160(4) Uani d . . 1
H H62 0.388 0.2911 0.444 0.019 Uiso calc U R 1
C C63 0.20767(19) 0.25347(7) 0.41738(10) 0.0171(4) Uani d . . 1
H H63 0.2243 0.2316 0.4575 0.021 Uiso calc U R 1
C C64 0.08638(19) 0.25018(7) 0.36657(10) 0.0181(4) Uani d . . 1
H H64 0.0198 0.2259 0.3717 0.022 Uiso calc U R 1
C C65 0.06189(19) 0.28214(7) 0.30822(10) 0.0188(4) Uani d . . 1
H H65 -0.0217 0.2797 0.2737 0.023 Uiso calc U R 1
C C66 0.15808(18) 0.31765(6) 0.29972(10) 0.0166(4) Uani d . . 1
H H66 0.1408 0.3394 0.2596 0.02 Uiso calc U R 1
C C71 0.41564(18) 0.38556(6) 0.25751(10) 0.0139(4) Uani d . . 1
C C72 0.45593(18) 0.43293(6) 0.24345(10) 0.0158(4) Uani d . . 1
H H72 0.4658 0.457 0.2806 0.019 Uiso calc U R 1
C C73 0.48168(19) 0.44484(7) 0.17482(11) 0.0206(4) Uani d . . 1
H H73 0.5084 0.4771 0.1651 0.025 Uiso calc U R 1
C C74 0.46852(19) 0.40979(7) 0.12083(10) 0.0211(4) Uani d . . 1
H H74 0.4872 0.418 0.0743 0.025 Uiso calc U R 1
C C75 0.4280(2) 0.36270(7) 0.13459(10) 0.0209(4) Uani d . . 1
H H75 0.4184 0.3388 0.0973 0.025 Uiso calc U R 1
C C76 0.40160(19) 0.35048(7) 0.20251(10) 0.0177(4) Uani d . . 1
H H76 0.3739 0.3182 0.2117 0.021 Uiso calc U R 1
C C81 0.56819(17) 0.34443(6) 0.38966(9) 0.0125(3) Uani d . . 1
C C82 0.61218(18) 0.30197(6) 0.35911(10) 0.0156(4) Uani d . . 1
H H82 0.5557 0.2875 0.3179 0.019 Uiso calc U R 1
C C83 0.73799(19) 0.28095(7) 0.38887(10) 0.0187(4) Uani d . . 1
H H83 0.7678 0.252 0.3684 0.022 Uiso calc U R 1
C C84 0.8203(2) 0.30248(7) 0.44889(10) 0.0214(4) Uani d . . 1
H H84 0.9067 0.2882 0.4693 0.026 Uiso calc U R 1
C C85 0.7771(2) 0.34451(8) 0.47917(10) 0.0226(4) Uani d . . 1
H H85 0.8343 0.3589 0.5201 0.027 Uiso calc U R 1
C C86 0.65035(18) 0.36586(7) 0.44992(10) 0.0174(4) Uani d . . 1
H H86 0.6205 0.3946 0.4708 0.021 Uiso calc U R 1

loop_
_atom_site_aniso_label
_atom_site_aniso_U_11
_atom_site_aniso_U_22
_atom_site_aniso_U_33
_atom_site_aniso_U_12
_atom_site_aniso_U_13
_atom_site_aniso_U_23
B1 0.0149(10) 0.0124(9) 0.0131(10) 0.0021(8) 0.0031(8) 0.0025(8)
P1 0.0084(2) 0.0104(2) 0.0142(2) -0.00060(16) 0.00223(17) 0.00120(17)
P2 0.0092(2) 0.0104(2) 0.0136(2) -0.00063(16) 0.00169(17) 0.00073(17)
N1 0.0094(7) 0.0132(7) 0.0178(8) 0.0002(6) 0.0011(6) 0.0003(6)
C1 0.0187(9) 0.0108(8) 0.0130(9) 0.0013(7) 0.0011(7) 0.0018(7)
C2 0.0150(9) 0.0116(8) 0.0147(9) 0.0007(7) 0.0022(7) 0.0029(7)
C3 0.0125(9) 0.0118(8) 0.0149(9) 0.0007(7) 0.0027(7) 0.0025(7)
C3A 0.0154(9) 0.0109(8) 0.0140(9) 0.0003(7) 0.0007(7) 0.0045(7)
C4 0.0189(10) 0.0159(9) 0.0178(9) 0.0008(7) 0.0033(7) 0.0027(7)
C5 0.0161(9) 0.0194(10) 0.0265(11) 0.0024(7) 0.0053(8) 0.0067(8)
C6 0.0175(10) 0.0142(9) 0.0278(11) -0.0031(7) -0.0030(8) 0.0037(8)
C7 0.0214(10) 0.0125(9) 0.0191(10) -0.0017(7) -0.0029(8) -0.0002(7)
C7A 0.0192(9) 0.0088(8) 0.0151(9) -0.0013(7) -0.0013(7) 0.0042(7)
C8 0.0226(10) 0.0194(9) 0.0126(9) 0.0002(8) -0.0003(7) -0.0030(7)
C9 0.0274(11) 0.0197(10) 0.0256(11) 0.0004(8) 0.0004(9) -0.0075(8)
C10 0.0276(11) 0.0266(11) 0.0193(10) 0.0019(9) 0.0075(8) -0.0027(8)
C11 0.0161(9) 0.0107(8) 0.0126(9) 0.0004(7) 0.0035(7) -0.0046(7)
C12 0.0147(9) 0.0152(9) 0.0115(8) 0.0026(7) -0.0005(7) -0.0017(7)
F12 0.0176(6) 0.0264(6) 0.0149(5) -0.0011(4) -0.0010(4) 0.0062(4)
C13 0.0177(9) 0.0137(9) 0.0148(9) -0.0011(7) 0.0065(7) -0.0017(7)
F13 0.0207(6) 0.0224(6) 0.0212(6) -0.0048(4) 0.0078(5) 0.0037(4)
C14 0.0100(8) 0.0167(9) 0.0217(10) -0.0011(7) 0.0025(7) -0.0068(7)
F14 0.0110(5) 0.0238(6) 0.0313(6) -0.0026(4) 0.0025(5) -0.0031(5)
C15 0.0148(9) 0.0164(9) 0.0162(9) 0.0035(7) -0.0027(7) -0.0013(7)
F15 0.0171(6) 0.0324(7) 0.0265(6) 0.0015(5) -0.0074(5) 0.0092(5)
C16 0.0180(9) 0.0115(8) 0.0144(9) 0.0005(7) 0.0044(7) -0.0001(7)
F16 0.0213(6) 0.0204(6) 0.0172(5) -0.0001(4) 0.0034(4) 0.0061(4)
C21 0.0109(8) 0.0179(9) 0.0130(9) 0.0003(7) 0.0000(7) -0.0028(7)
C22 0.0141(9) 0.0158(9) 0.0172(9) -0.0006(7) 0.0000(7) -0.0019(7)
F22 0.0315(7) 0.0169(6) 0.0234(6) -0.0014(5) 0.0090(5) 0.0014(4)
C23 0.0143(9) 0.0310(11) 0.0138(9) -0.0015(8) 0.0036(7) 0.0018(8)
F23 0.0269(6) 0.0394(7) 0.0198(6) -0.0006(5) 0.0112(5) 0.0036(5)
C24 0.0162(10) 0.0306(11) 0.0176(10) 0.0038(8) 0.0042(8) -0.0090(8)
F24 0.0363(7) 0.0405(7) 0.0282(7) 0.0044(6) 0.0172(6) -0.0138(6)
C25 0.0197(10) 0.0165(9) 0.0259(10) 0.0007(7) 0.0024(8) -0.0077(8)
F25 0.0403(7) 0.0172(6) 0.0421(8) 0.0015(5) 0.0161(6) -0.0109(5)
C26 0.0141(9) 0.0187(9) 0.0162(9) -0.0008(7) 0.0036(7) -0.0014(7)
F26 0.0281(6) 0.0152(5) 0.0304(6) -0.0004(5) 0.0135(5) 0.0009(5)
C31 0.0125(8) 0.0123(8) 0.0124(8) -0.0005(7) 0.0031(7) 0.0006(7)
C32 0.0121(9) 0.0146(9) 0.0150(9) 0.0007(7) 0.0020(7) -0.0004(7)
C33 0.0132(9) 0.0168(9) 0.0179(9) -0.0049(7) 0.0027(7) -0.0027(7)
C34 0.0214(10) 0.0122(9) 0.0182(9) -0.0024(7) 0.0048(8) 0.0012(7)
C35 0.0169(9) 0.0142(9) 0.0175(9) 0.0031(7) 0.0033(7) 0.0010(7)
C36 0.0119(9) 0.0151(9) 0.0189(9) -0.0009(7) 0.0043(7) 0.0008(7)
C41 0.0072(8) 0.0157(9) 0.0173(9) 0.0013(7) 0.0018(7) 0.0032(7)
C42 0.0101(9) 0.0184(9) 0.0201(9) 0.0015(7) 0.0025(7) 0.0017(7)
C43 0.0129(9) 0.0313(11) 0.0183(10) 0.0044(8) 0.0032(7) -0.0024(8)
C44 0.0108(9) 0.0379(12) 0.0182(10) 0.0064(8) 0.0034(7) 0.0093(9)
C45 0.0150(10) 0.0245(10) 0.0261(11) 0.0035(8) 0.0042(8) 0.0135(8)
C46 0.0137(9) 0.0170(9) 0.0225(10) 0.0020(7) 0.0042(7) 0.0045(8)
C51 0.0102(8) 0.0106(8) 0.0175(9) 0.0016(6) 0.0015(7) -0.0009(7)
C52 0.0134(9) 0.0181(9) 0.0196(10) -0.0018(7) 0.0032(7) 0.0015(7)
C53 0.0125(9) 0.0220(10) 0.0282(11) -0.0048(7) 0.0048(8) -0.0003(8)
C54 0.0144(9) 0.0216(10) 0.0252(10) -0.0015(8) -0.0026(8) -0.0029(8)
C55 0.0196(10) 0.0258(10) 0.0180(10) 0.0007(8) -0.0005(8) 0.0022(8)
C56 0.0136(9) 0.0194(9) 0.0217(10) -0.0016(7) 0.0035(7) 0.0033(8)
C61 0.0120(9) 0.0127(8) 0.0154(9) -0.0019(7) 0.0034(7) -0.0021(7)
C62 0.0153(9) 0.0166(9) 0.0151(9) -0.0010(7) 0.0003(7) -0.0012(7)
C63 0.0210(10) 0.0155(9) 0.0155(9) -0.0014(7) 0.0054(7) 0.0015(7)
C64 0.0161(9) 0.0147(9) 0.0248(10) -0.0035(7) 0.0074(8) -0.0033(8)
C65 0.0132(9) 0.0173(9) 0.0238(10) -0.0015(7) -0.0025(8) -0.0027(8)
C66 0.0155(9) 0.0149(9) 0.0186(9) 0.0007(7) 0.0012(7) 0.0011(7)
C71 0.0108(8) 0.0154(9) 0.0157(9) 0.0020(7) 0.0026(7) 0.0027(7)
C72 0.0132(9) 0.0158(9) 0.0186(9) 0.0000(7) 0.0035(7) 0.0008(7)
C73 0.0190(10) 0.0177(9) 0.0265(11) 0.0005(8) 0.0073(8) 0.0070(8)
C74 0.0180(10) 0.0280(11) 0.0177(10) 0.0060(8) 0.0045(8) 0.0067(8)
C75 0.0233(10) 0.0228(10) 0.0155(9) 0.0068(8) 0.0006(8) -0.0011(8)
C76 0.0187(10) 0.0155(9) 0.0179(9) 0.0019(7) 0.0005(7) 0.0015(7)
C81 0.0086(8) 0.0133(8) 0.0161(9) -0.0008(7) 0.0034(7) 0.0023(7)
C82 0.0134(9) 0.0148(9) 0.0184(9) -0.0017(7) 0.0021(7) -0.0019(7)
C83 0.0164(9) 0.0157(9) 0.0245(10) 0.0036(7) 0.0047(8) -0.0014(8)
C84 0.0142(9) 0.0278(11) 0.0212(10) 0.0073(8) 0.0006(8) 0.0021(8)
C85 0.0175(10) 0.0330(11) 0.0160(10) 0.0034(8) -0.0004(8) -0.0068(8)
C86 0.0156(9) 0.0205(9) 0.0159(9) 0.0023(7) 0.0025(7) -0.0036(7)

loop_
_atom_type_symbol
_atom_type_description
_atom_type_scat_dispersion_real
_atom_type_scat_dispersion_imag
_atom_type_scat_source
C C 0.0033 0.0016 'International Tables Vol C Tables 4.2.6.8 and 6.1.1.4'
H H 0.0000 0.0000 'International Tables Vol C Tables 4.2.6.8 and 6.1.1.4'
B B 0.0013 0.0007 'International Tables Vol C Tables 4.2.6.8 and 6.1.1.4'
N N 0.0061 0.0033 'International Tables Vol C Tables 4.2.6.8 and 6.1.1.4'
F F 0.0171 0.0103 'International Tables Vol C Tables 4.2.6.8 and 6.1.1.4'
P P 0.1023 0.0942 'International Tables Vol C Tables 4.2.6.8 and 6.1.1.4'

loop_
_geom_angle_atom_site_label_1
_geom_angle_atom_site_label_2
_geom_angle_atom_site_label_3
_geom_angle
C3 B1 C21 126.78(16)
C3 B1 C11 120.83(16)
C21 B1 C11 112.39(15)
N1 P1 C31 109.24(8)
N1 P1 C41 109.25(8)
C31 P1 C41 108.38(8)
N1 P1 C51 115.26(8)
C31 P1 C51 106.30(8)
C41 P1 C51 108.20(8)
N1 P2 C81 108.57(8)
N1 P2 C61 114.31(8)
C81 P2 C61 105.04(8)
N1 P2 C71 112.05(8)
C81 P2 C71 105.96(8)
C61 P2 C71 110.32(8)
P2 N1 P1 135.97(10)
C2 C1 C7A 106.82(15)
C2 C1 C8 129.08(17)
C7A C1 C8 124.06(16)
C1 C2 C3 112.58(16)
C1 C2 H2 123.7
C3 C2 H2 123.7
C2 C3 B1 125.39(16)
C2 C3 C3A 103.73(15)
B1 C3 C3A 130.79(16)
C4 C3A C7A 118.99(16)
C4 C3A C3 132.77(17)
C7A C3A C3 108.24(15)
C3A C4 C5 119.89(18)
C3A C4 H4 120.1
C5 C4 H4 120.1
C6 C5 C4 120.67(18)
C6 C5 H5 119.7
C4 C5 H5 119.7
C7 C6 C5 120.71(17)
C7 C6 H6 119.6
C5 C6 H6 119.6
C6 C7 C7A 119.24(17)
C6 C7 H7 120.4
C7A C7 H7 120.4
C7 C7A C3A 120.39(17)
C7 C7A C1 130.97(17)
C3A C7A C1 108.59(15)
C1 C8 C10 112.93(15)
C1 C8 C9 111.72(16)
C10 C8 C9 110.50(16)
C1 C8 H8 107.1
C10 C8 H8 107.1
C9 C8 H8 107.1
C8 C9 H9A 109.5
C8 C9 H9B 109.5
H9A C9 H9B 109.5
C8 C9 H9C 109.5
H9A C9 H9C 109.5
H9B C9 H9C 109.5
C8 C10 H10A 109.5
C8 C10 H10B 109.5
H10A C10 H10B 109.5
C8 C10 H10C 109.5
H10A C10 H10C 109.5
H10B C10 H10C 109.5
C12 C11 C16 114.26(16)
C12 C11 B1 123.88(15)
C16 C11 B1 121.79(15)
F12 C12 C13 116.75(15)
F12 C12 C11 119.54(15)
C13 C12 C11 123.68(16)
F13 C13 C14 119.41(16)
F13 C13 C12 121.06(16)
C14 C13 C12 119.51(16)
F14 C14 C13 120.15(16)
F14 C14 C15 120.47(16)
C13 C14 C15 119.38(16)
F15 C15 C14 119.62(16)
F15 C15 C16 121.09(16)
C14 C15 C16 119.29(16)
F16 C16 C15 117.14(15)
F16 C16 C11 119.01(15)
C15 C16 C11 123.84(16)
C22 C21 C26 114.54(16)
C22 C21 B1 125.25(16)
C26 C21 B1 119.99(16)
F22 C22 C23 116.79(16)
F22 C22 C21 119.70(16)
C23 C22 C21 123.48(17)
F23 C23 C24 119.51(17)
F23 C23 C22 121.05(18)
C24 C23 C22 119.41(17)
F24 C24 C23 120.52(18)
F24 C24 C25 119.91(18)
C23 C24 C25 119.56(17)
F25 C25 C24 119.92(17)
F25 C25 C26 120.89(18)
C24 C25 C26 119.18(18)
F26 C26 C25 116.69(16)
F26 C26 C21 119.49(16)
C25 C26 C21 123.82(17)
C32 C31 C36 120.03(16)
C32 C31 P1 119.93(13)
C36 C31 P1 120.02(13)
C33 C32 C31 119.71(16)
C33 C32 H32 120.1
C31 C32 H32 120.1
C34 C33 C32 119.95(16)
C34 C33 H33 120.0
C32 C33 H33 120.0
C33 C34 C35 120.52(17)
C33 C34 H34 119.7
C35 C34 H34 119.7
C36 C35 C34 119.75(17)
C36 C35 H35 120.1
C34 C35 H35 120.1
C35 C36 C31 120.01(16)
C35 C36 H36 120.0
C31 C36 H36 120.0
C42 C41 C46 119.41(17)
C42 C41 P1 122.28(14)
C46 C41 P1 118.23(14)
C43 C42 C41 119.87(17)
C43 C42 H42 120.1
C41 C42 H42 120.1
C44 C43 C42 120.30(18)
C44 C43 H43 119.9
C42 C43 H43 119.9
C45 C44 C43 119.83(18)
C45 C44 H44 120.1
C43 C44 H44 120.1
C46 C45 C44 120.43(18)
C46 C45 H45 119.8
C44 C45 H45 119.8
C45 C46 C41 120.07(18)
C45 C46 H46 120.0
C41 C46 H46 120.0
C52 C51 C56 119.59(16)
C52 C51 P1 122.21(14)
C56 C51 P1 118.18(13)
C53 C52 C51 119.92(17)
C53 C52 H52 120.0
C51 C52 H52 120.0
C54 C53 C52 120.30(17)
C54 C53 H53 119.9
C52 C53 H53 119.9
C53 C54 C55 120.01(17)
C53 C54 H54 120.0
C55 C54 H54 120.0
C54 C55 C56 120.24(18)
C54 C55 H55 119.9
C56 C55 H55 119.9
C55 C56 C51 119.94(17)
C55 C56 H56 120.0
C51 C56 H56 120.0
C66 C61 C62 119.66(16)
C66 C61 P2 122.55(14)
C62 C61 P2 117.47(13)
C63 C62 C61 120.50(17)
C63 C62 H62 119.7
C61 C62 H62 119.7
C64 C63 C62 119.55(17)
C64 C63 H63 120.2
C62 C63 H63 120.2
C63 C64 C65 120.24(17)
C63 C64 H64 119.9
C65 C64 H64 119.9
C64 C65 C66 120.67(17)
C64 C65 H65 119.7
C66 C65 H65 119.7
C65 C66 C61 119.38(17)
C65 C66 H66 120.3
C61 C66 H66 120.3
C72 C71 C76 119.62(17)
C72 C71 P2 118.10(14)
C76 C71 P2 121.88(14)
C73 C72 C71 119.82(17)
C73 C72 H72 120.1
C71 C72 H72 120.1
C74 C73 C72 120.18(18)
C74 C73 H73 119.9
C72 C73 H73 119.9
C73 C74 C75 120.12(18)
C73 C74 H74 119.9
C75 C74 H74 119.9
C76 C75 C74 120.22(18)
C76 C75 H75 119.9
C74 C75 H75 119.9
C75 C76 C71 120.04(17)
C75 C76 H76 120.0
C71 C76 H76 120.0
C86 C81 C82 120.34(16)
C86 C81 P2 121.18(13)
C82 C81 P2 118.47(13)
C83 C82 C81 120.07(17)
C83 C82 H82 120.0
C81 C82 H82 120.0
C82 C83 C84 119.57(17)
C82 C83 H83 120.2
C84 C83 H83 120.2
C85 C84 C83 120.51(17)
C85 C84 H84 119.7
C83 C84 H84 119.7
C84 C85 C86 120.44(18)
C84 C85 H85 119.8
C86 C85 H85 119.8
C81 C86 C85 119.07(17)
C81 C86 H86 120.5
C85 C86 H86 120.5

loop_
_geom_bond_atom_site_label_1
_geom_bond_atom_site_label_2
_geom_bond_distance
B1 C3 1.462(3)
B1 C21 1.601(3)
B1 C11 1.609(3)
P1 N1 1.5895(15)
P1 C31 1.7969(17)
P1 C41 1.7995(18)
P1 C51 1.8076(18)
P2 N1 1.5873(15)
P2 C81 1.8005(17)
P2 C61 1.8035(17)
P2 C71 1.8040(18)
C1 C2 1.366(2)
C1 C7A 1.452(3)
C1 C8 1.515(2)
C2 C3 1.458(2)
C2 H2 0.95
C3 C3A 1.469(2)
C3A C4 1.394(3)
C3A C7A 1.427(2)
C4 C5 1.395(3)
C4 H4 0.95
C5 C6 1.394(3)
C5 H5 0.95
C6 C7 1.384(3)
C6 H6 0.95
C7 C7A 1.403(3)
C7 H7 0.95
C8 C10 1.529(3)
C8 C9 1.537(3)
C8 H8 1.0
C9 H9A 0.98
C9 H9B 0.98
C9 H9C 0.98
C10 H10A 0.98
C10 H10B 0.98
C10 H10C 0.98
C11 C12 1.387(2)
C11 C16 1.392(2)
C12 F12 1.353(2)
C12 C13 1.382(2)
C13 F13 1.343(2)
C13 C14 1.377(3)
C14 F14 1.341(2)
C14 C15 1.377(3)
C15 F15 1.346(2)
C15 C16 1.380(3)
C16 F16 1.360(2)
C21 C22 1.387(3)
C21 C26 1.390(3)
C22 F22 1.351(2)
C22 C23 1.383(3)
C23 F23 1.344(2)
C23 C24 1.377(3)
C24 F24 1.342(2)
C24 C25 1.378(3)
C25 F25 1.349(2)
C25 C26 1.378(3)
C26 F26 1.354(2)
C31 C32 1.392(2)
C31 C36 1.398(2)
C32 C33 1.391(2)
C32 H32 0.95
C33 C34 1.387(3)
C33 H33 0.95
C34 C35 1.389(3)
C34 H34 0.95
C35 C36 1.385(2)
C35 H35 0.95
C36 H36 0.95
C41 C42 1.395(3)
C41 C46 1.403(2)
C42 C43 1.393(3)
C42 H42 0.95
C43 C44 1.388(3)
C43 H43 0.95
C44 C45 1.387(3)
C44 H44 0.95
C45 C46 1.383(3)
C45 H45 0.95
C46 H46 0.95
C51 C52 1.395(2)
C51 C56 1.400(3)
C52 C53 1.392(3)
C52 H52 0.95
C53 C54 1.386(3)
C53 H53 0.95
C54 C55 1.388(3)
C54 H54 0.95
C55 C56 1.389(3)
C55 H55 0.95
C56 H56 0.95
C61 C66 1.396(2)
C61 C62 1.397(2)
C62 C63 1.386(3)
C62 H62 0.95
C63 C64 1.386(3)
C63 H63 0.95
C64 C65 1.386(3)
C64 H64 0.95
C65 C66 1.386(3)
C65 H65 0.95
C66 H66 0.95
C71 C72 1.396(2)
C71 C76 1.397(3)
C72 C73 1.393(3)
C72 H72 0.95
C73 C74 1.383(3)
C73 H73 0.95
C74 C75 1.388(3)
C74 H74 0.95
C75 C76 1.384(3)
C75 H75 0.95
C76 H76 0.95
C81 C86 1.392(2)
C81 C82 1.399(2)
C82 C83 1.386(3)
C82 H82 0.95
C83 C84 1.390(3)
C83 H83 0.95
C84 C85 1.384(3)
C84 H84 0.95
C85 C86 1.395(3)
C85 H85 0.95
C86 H86 0.95

loop_
_geom_torsion_atom_site_label_1
_geom_torsion_atom_site_label_2
_geom_torsion_atom_site_label_3
_geom_torsion_atom_site_label_4
_geom_torsion
C81 P2 N1 P1 -162.51(13)
C61 P2 N1 P1 -45.63(17)
C71 P2 N1 P1 80.81(15)
C31 P1 N1 P2 -127.54(14)
C41 P1 N1 P2 114.07(14)
C51 P1 N1 P2 -7.97(17)
C7A C1 C2 C3 -1.6(2)
C8 C1 C2 C3 -179.26(17)
C1 C2 C3 B1 177.67(17)
C1 C2 C3 C3A 0.59(19)
C21 B1 C3 C2 -179.77(16)
C11 B1 C3 C2 -1.1(3)
C21 B1 C3 C3A -3.5(3)
C11 B1 C3 C3A 175.18(16)
C2 C3 C3A C4 -179.61(18)
B1 C3 C3A C4 3.5(3)
C2 C3 C3A C7A 0.66(18)
B1 C3 C3A C7A -176.19(18)
C7A C3A C4 C5 1.6(3)
C3 C3A C4 C5 -178.13(18)
C3A C4 C5 C6 1.3(3)
C4 C5 C6 C7 -2.0(3)
C5 C6 C7 C7A -0.1(3)
C6 C7 C7A C3A 3.0(3)
C6 C7 C7A C1 -179.95(17)
C4 C3A C7A C7 -3.7(2)
C3 C3A C7A C7 176.05(15)
C4 C3A C7A C1 178.62(15)
C3 C3A C7A C1 -1.61(19)
C2 C1 C7A C7 -175.37(18)
C8 C1 C7A C7 2.5(3)
C2 C1 C7A C3A 1.95(19)
C8 C1 C7A C3A 179.79(16)
C2 C1 C8 C10 11.5(3)
C7A C1 C8 C10 -165.82(16)
C2 C1 C8 C9 -113.8(2)
C7A C1 C8 C9 68.9(2)
C3 B1 C11 C12 -70.9(2)
C21 B1 C11 C12 107.97(19)
C3 B1 C11 C16 112.0(2)
C21 B1 C11 C16 -69.1(2)
C16 C11 C12 F12 177.38(15)
B1 C11 C12 F12 0.1(3)
C16 C11 C12 C13 -0.7(3)
B1 C11 C12 C13 -178.04(16)
F12 C12 C13 F13 -0.6(2)
C11 C12 C13 F13 177.57(16)
F12 C12 C13 C14 -178.96(15)
C11 C12 C13 C14 -0.8(3)
F13 C13 C14 F14 2.2(3)
C12 C13 C14 F14 -179.36(15)
F13 C13 C14 C15 -177.19(16)
C12 C13 C14 C15 1.2(3)
F14 C14 C15 F15 0.3(3)
C13 C14 C15 F15 179.75(16)
F14 C14 C15 C16 -179.50(16)
C13 C14 C15 C16 -0.1(3)
F15 C15 C16 F16 -1.1(3)
C14 C15 C16 F16 178.68(15)
F15 C15 C16 C11 178.57(16)
C14 C15 C16 C11 -1.6(3)
C12 C11 C16 F16 -178.34(15)
B1 C11 C16 F16 -1.0(2)
C12 C11 C16 C15 2.0(3)
B1 C11 C16 C15 179.33(16)
C3 B1 C21 C22 -64.8(3)
C11 B1 C21 C22 116.38(19)
C3 B1 C21 C26 120.9(2)
C11 B1 C21 C26 -57.9(2)
C26 C21 C22 F22 178.21(15)
B1 C21 C22 F22 3.7(3)
C26 C21 C22 C23 0.4(3)
B1 C21 C22 C23 -174.13(17)
F22 C22 C23 F23 0.7(3)
C21 C22 C23 F23 178.53(16)
F22 C22 C23 C24 -177.22(16)
C21 C22 C23 C24 0.6(3)
F23 C23 C24 F24 -0.3(3)
C22 C23 C24 F24 177.61(16)
F23 C23 C24 C25 -179.09(17)
C22 C23 C24 C25 -1.2(3)
F24 C24 C25 F25 1.7(3)
C23 C24 C25 F25 -179.56(17)
F24 C24 C25 C26 -178.15(17)
C23 C24 C25 C26 0.6(3)
F25 C25 C26 F26 0.6(3)
C24 C25 C26 F26 -179.62(16)
F25 C25 C26 C21 -179.32(17)
C24 C25 C26 C21 0.5(3)
C22 C21 C26 F26 179.13(15)
B1 C21 C26 F26 -6.0(3)
C22 C21 C26 C25 -1.0(3)
B1 C21 C26 C25 173.87(17)
N1 P1 C31 C32 -22.14(17)
C41 P1 C31 C32 96.80(15)
C51 P1 C31 C32 -147.10(14)
N1 P1 C31 C36 156.46(14)
C41 P1 C31 C36 -84.60(16)
C51 P1 C31 C36 31.51(16)
C36 C31 C32 C33 -0.7(3)
P1 C31 C32 C33 177.94(13)
C31 C32 C33 C34 -0.7(3)
C32 C33 C34 C35 1.2(3)
C33 C34 C35 C36 -0.3(3)
C34 C35 C36 C31 -1.0(3)
C32 C31 C36 C35 1.5(3)
P1 C31 C36 C35 -177.07(14)
N1 P1 C41 C42 119.35(15)
C31 P1 C41 C42 0.42(17)
C51 P1 C41 C42 -114.44(15)
N1 P1 C41 C46 -57.53(16)
C31 P1 C41 C46 -176.46(13)
C51 P1 C41 C46 68.67(15)
C46 C41 C42 C43 2.1(3)
P1 C41 C42 C43 -174.71(14)
C41 C42 C43 C44 -2.4(3)
C42 C43 C44 C45 0.1(3)
C43 C44 C45 C46 2.5(3)
C44 C45 C46 C41 -2.7(3)
C42 C41 C46 C45 0.4(3)
P1 C41 C46 C45 177.35(14)
N1 P1 C51 C52 110.02(15)
C31 P1 C51 C52 -128.81(15)
C41 P1 C51 C52 -12.59(17)
N1 P1 C51 C56 -68.41(16)
C31 P1 C51 C56 52.76(16)
C41 P1 C51 C56 168.98(14)
C56 C51 C52 C53 1.1(3)
P1 C51 C52 C53 -177.29(14)
C51 C52 C53 C54 -1.3(3)
C52 C53 C54 C55 0.5(3)
C53 C54 C55 C56 0.5(3)
C54 C55 C56 C51 -0.7(3)
C52 C51 C56 C55 -0.1(3)
P1 C51 C56 C55 178.39(14)
N1 P2 C61 C66 89.40(16)
C81 P2 C61 C66 -151.71(15)
C71 P2 C61 C66 -37.94(17)
N1 P2 C61 C62 -84.03(15)
C81 P2 C61 C62 34.86(16)
C71 P2 C61 C62 148.64(14)
C66 C61 C62 C63 -0.1(3)
P2 C61 C62 C63 173.48(14)
C61 C62 C63 C64 0.2(3)
C62 C63 C64 C65 -0.2(3)
C63 C64 C65 C66 0.2(3)
C64 C65 C66 C61 -0.1(3)
C62 C61 C66 C65 0.1(3)
P2 C61 C66 C65 -173.19(14)
N1 P2 C71 C72 25.16(16)
C81 P2 C71 C72 -93.08(15)
C61 P2 C71 C72 153.73(14)
N1 P2 C71 C76 -162.15(14)
C81 P2 C71 C76 79.61(16)
C61 P2 C71 C76 -33.57(17)
C76 C71 C72 C73 0.0(3)
P2 C71 C72 C73 172.92(14)
C71 C72 C73 C74 -0.5(3)
C72 C73 C74 C75 0.7(3)
C73 C74 C75 C76 -0.5(3)
C74 C75 C76 C71 0.0(3)
C72 C71 C76 C75 0.2(3)
P2 C71 C76 C75 -172.37(14)
N1 P2 C81 C86 -1.21(17)
C61 P2 C81 C86 -123.89(15)
C71 P2 C81 C86 119.32(15)
N1 P2 C81 C82 178.19(13)
C61 P2 C81 C82 55.51(16)
C71 P2 C81 C82 -61.28(15)
C86 C81 C82 C83 0.1(3)
P2 C81 C82 C83 -179.32(14)
C81 C82 C83 C84 -0.3(3)
C82 C83 C84 C85 0.3(3)
C83 C84 C85 C86 0.1(3)
C82 C81 C86 C85 0.2(3)
P2 C81 C86 C85 179.63(15)
C84 C85 C86 C81 -0.3(3)
